data_4122516
loop_
_publ_author_name
'Zhao, Xiang'
'Wong, Matthew'
'Mao, Chengyu'
'Trieu, Thuong Xinh'
'Zhang, Jian'
'Feng, Pingyun'
'Bu, Xianhui'

_publ_section_title
;
 Size-selective crystallization of homochiral camphorate metal-organic
 frameworks for lanthanide separation.
;
_journal_issue 36
_journal_name_full 'Journal of the American Chemical Society'
_journal_page_first 12572
_journal_page_last 12575
_journal_paper_doi 10.1021/ja5067306
_journal_volume 136
_journal_year 2014
_chemical_absolute_configuration rm
_chemical_formula_moiety 'C12 H18 Eu O7'
_chemical_formula_sum 'C12 H18 Eu O7'
_chemical_formula_weight 426.22
_chemical_name_systematic
; 
 ? 
;
_space_group_IT_number 170
_symmetry_cell_setting hexagonal
_symmetry_space_group_name_Hall 'P 65'
_symmetry_space_group_name_H-M 'P 65'
_atom_sites_solution_hydrogens geom
_atom_sites_solution_primary direct
_atom_sites_solution_secondary difmap
_audit_creation_method SHELXL-97
_cell_angle_alpha 90.00
_cell_angle_beta 90.00
_cell_angle_gamma 120.00
_cell_formula_units_Z 6
_cell_length_a 10.94200(10)
_cell_length_b 10.94200(10)
_cell_length_c 21.1487(5)
_cell_measurement_temperature 173(2)
_cell_volume 2192.84(6)
_computing_structure_refinement 'SHELXL-97 (Sheldrick, 1997)'
_computing_structure_solution 'SHELXS-97 (Sheldrick, 1990)'
_diffrn_ambient_temperature 173(2)
_diffrn_measured_fraction_theta_full 0.995
_diffrn_measured_fraction_theta_max 0.995
_diffrn_radiation_monochromator graphite
_diffrn_radiation_source 'fine-focus sealed tube'
_diffrn_radiation_type MoK\a
_diffrn_radiation_wavelength 0.71073
_diffrn_reflns_av_R_equivalents 0.0231
_diffrn_reflns_av_sigmaI/netI 0.0261
_diffrn_reflns_limit_h_max 13
_diffrn_reflns_limit_h_min -12
_diffrn_reflns_limit_k_max 13
_diffrn_reflns_limit_k_min -12
_diffrn_reflns_limit_l_max 25
_diffrn_reflns_limit_l_min -25
_diffrn_reflns_number 12256
_diffrn_reflns_theta_full 25.53
_diffrn_reflns_theta_max 25.53
_diffrn_reflns_theta_min 2.15
_exptl_absorpt_coefficient_mu 4.317
_exptl_absorpt_correction_T_max 0.7452
_exptl_absorpt_correction_T_min 0.5420
_exptl_absorpt_correction_type multi-scan
_exptl_absorpt_process_details 'SADABS 2012/1'
_exptl_crystal_colour pink
_exptl_crystal_density_diffrn 1.937
_exptl_crystal_density_method 'not measured'
_exptl_crystal_description prism
_exptl_crystal_F_000 1254
_exptl_crystal_size_max 0.042
_exptl_crystal_size_mid 0.038
_exptl_crystal_size_min 0.034
_refine_diff_density_max 0.646
_refine_diff_density_min -0.481
_refine_diff_density_rms 0.092
_refine_ls_abs_structure_details 'Flack H D (1983), Acta Cryst. A39, 876-881'
_refine_ls_abs_structure_Flack 0.039(19)
_refine_ls_extinction_method none
_refine_ls_goodness_of_fit_ref 1.019
_refine_ls_hydrogen_treatment constr
_refine_ls_matrix_type full
_refine_ls_number_parameters 181
_refine_ls_number_reflns 2699
_refine_ls_number_restraints 1
_refine_ls_restrained_S_all 1.019
_refine_ls_R_factor_all 0.0227
_refine_ls_R_factor_gt 0.0218
_refine_ls_shift/su_max 0.002
_refine_ls_shift/su_mean 0.000
_refine_ls_structure_factor_coef Fsqd
_refine_ls_weighting_details 'calc w=1/[\s^2^(Fo^2^)+(0.0235P)^2^+5.0021P] where P=(Fo^2^+2Fc^2^)/3'
_refine_ls_weighting_scheme calc
_refine_ls_wR_factor_gt 0.0528
_refine_ls_wR_factor_ref 0.0530
_reflns_number_gt 2621
_reflns_number_total 2699
_reflns_threshold_expression >2sigma(I)
_cod_data_source_file ja5067306_si_002.cif
_cod_data_source_block CPM-25-Eu
_cod_depositor_comments
;
The following automatic conversions were performed:

'_symmetry_cell_setting' value 'Hexagonal' changed to 'hexagonal'
according to
/home/saulius/struct/COD-crude-data--automatic-downloads/rss-feeds/ACS/lib/dictionaries/cif_core.dic
dictionary named 'cif_core.dic' version 2.4.2 from 2011-04-26.

Automatic conversion script
Id: cif_fix_values 2281 2013-09-26 08:29:07Z andrius 

 Adding full bibliography for 4122510--4122534.cif.
;
_cod_database_code 4122516

loop_
_symmetry_equiv_pos_as_xyz
'x, y, z'
'-y, x-y, z+2/3'
'-x+y, -x, z+1/3'
'-x, -y, z+1/2'
'y, -x+y, z+1/6'
'x-y, x, z+5/6'

loop_
_atom_site_label
_atom_site_type_symbol
_atom_site_fract_x
_atom_site_fract_y
_atom_site_fract_z
_atom_site_U_iso_or_equiv
_atom_site_adp_type
_atom_site_occupancy
_atom_site_symmetry_multiplicity
_atom_site_calc_flag
_atom_site_refinement_flags
Eu1 Eu 1.19091(2) 0.22398(2) 0.83396(2) 0.01983(7) Uani 1 1 d .
O6 O 1.1342(5) -0.0210(5) 0.7964(2) 0.0404(11) Uani 1 1 d .
O7 O 1.3362(5) 0.2438(5) 0.7364(2) 0.0451(12) Uani 1 1 d .
H7A H 1.2839 0.2123 0.7056 0.068 Uiso 1 1 calc R
O1 O 0.9937(4) 0.2491(5) 0.8506(2) 0.0390(11) Uani 1 1 d .
C9 C 0.9252(6) 0.2896(6) 0.8172(2) 0.0294(13) Uani 1 1 d .
C11 C 1.0457(6) -0.0318(6) 0.7568(3) 0.0247(12) Uani 1 1 d .
C1 C 0.8498(6) 0.3539(6) 0.8507(3) 0.0284(13) Uani 1 1 d .
H1A H 0.9130 0.4120 0.8847 0.034 Uiso 1 1 calc R
C2 C 0.7132(7) 0.2466(8) 0.8828(3) 0.0407(16) Uani 1 1 d .
C8 C 0.6291(7) 0.1225(7) 0.8376(5) 0.069(3) Uani 1 1 d .
H8A H 0.6772 0.0699 0.8326 0.103 Uiso 1 1 calc R
H8B H 0.6206 0.1577 0.7973 0.103 Uiso 1 1 calc R
H8C H 0.5367 0.0621 0.8548 0.103 Uiso 1 1 calc R
C4 C 0.6735(8) 0.4189(8) 0.8297(4) 0.0562(19) Uani 1 1 d .
H4A H 0.6711 0.5054 0.8362 0.067 Uiso 1 1 calc R
H4B H 0.6062 0.3647 0.7969 0.067 Uiso 1 1 calc R
C5 C 0.8235(8) 0.4537(8) 0.8098(4) 0.0533(19) Uani 1 1 d .
H5A H 0.8269 0.4351 0.7652 0.064 Uiso 1 1 calc R
H5B H 0.8922 0.5515 0.8186 0.064 Uiso 1 1 calc R
C12 C 0.9604(8) -0.1664(7) 0.7204(3) 0.0463(17) Uani 1 1 d .
H12A H 1.0171 -0.1720 0.6872 0.069 Uiso 1 1 calc R
H12B H 0.8792 -0.1676 0.7025 0.069 Uiso 1 1 calc R
H12C H 0.9304 -0.2455 0.7483 0.069 Uiso 1 1 calc R
C7 C 0.7375(10) 0.1876(12) 0.9441(4) 0.084(3) Uani 1 1 d .
H7B H 0.7847 0.1357 0.9348 0.125 Uiso 1 1 calc R
H7C H 0.6484 0.1261 0.9638 0.125 Uiso 1 1 calc R
H7D H 0.7947 0.2640 0.9723 0.125 Uiso 1 1 calc R
C3 C 0.6351(6) 0.3330(6) 0.8916(3) 0.0285(12) Uani 1 1 d .
C6 C 0.6983(8) 0.4365(9) 0.9474(4) 0.063(2) Uani 1 1 d .
H6A H 0.6495 0.4886 0.9518 0.095 Uiso 1 1 calc R
H6B H 0.7965 0.5008 0.9396 0.095 Uiso 1 1 calc R
H6C H 0.6882 0.3848 0.9856 0.095 Uiso 1 1 calc R
C10 C 0.4798(6) 0.2360(6) 0.9044(3) 0.0331(14) Uani 1 1 d .
O4 O 0.4453(5) 0.1813(5) 0.9567(2) 0.0508(13) Uani 1 1 d .
O3 O 0.3905(5) 0.2126(6) 0.8607(2) 0.0507(13) Uani 1 1 d .
O2 O 0.9130(5) 0.2728(5) 0.7580(2) 0.0413(11) Uani 1 1 d .
O5 O 1.0204(4) 0.0689(4) 0.7492(2) 0.0257(8) Uani 1 1 d .

loop_
_atom_site_aniso_label
_atom_site_aniso_U_11
_atom_site_aniso_U_22
_atom_site_aniso_U_33
_atom_site_aniso_U_23
_atom_site_aniso_U_13
_atom_site_aniso_U_12
Eu1 0.01749(13) 0.02086(14) 0.02139(11) 0.00056(11) -0.00144(10) 0.00978(11)
O6 0.058(3) 0.039(3) 0.037(2) -0.010(2) -0.018(2) 0.034(2)
O7 0.030(2) 0.069(3) 0.033(2) -0.001(2) 0.0008(19) 0.023(2)
O1 0.036(2) 0.065(3) 0.035(2) 0.007(2) 0.0017(18) 0.039(2)
C9 0.028(3) 0.028(3) 0.025(3) 0.006(2) 0.009(2) 0.009(2)
C11 0.030(3) 0.019(3) 0.028(3) -0.002(2) -0.001(2) 0.015(2)
C1 0.022(3) 0.026(3) 0.029(3) 0.011(2) 0.014(2) 0.006(2)
C2 0.035(4) 0.049(4) 0.049(4) 0.010(3) 0.017(3) 0.030(3)
C8 0.036(4) 0.041(4) 0.124(7) -0.034(5) 0.020(5) 0.016(3)
C4 0.059(4) 0.054(4) 0.071(5) 0.021(4) 0.009(4) 0.040(4)
C5 0.064(5) 0.049(4) 0.066(5) 0.019(4) 0.009(4) 0.043(4)
C12 0.062(5) 0.029(4) 0.043(4) -0.007(3) -0.011(3) 0.019(3)
C7 0.079(6) 0.144(10) 0.069(6) 0.059(6) 0.037(5) 0.087(7)
C3 0.028(3) 0.032(3) 0.032(3) -0.001(2) 0.006(2) 0.020(3)
C6 0.041(4) 0.055(5) 0.068(5) -0.020(4) 0.002(4) 0.006(4)
C10 0.023(3) 0.036(3) 0.043(4) -0.016(3) -0.001(3) 0.018(3)
O4 0.034(3) 0.058(3) 0.044(3) -0.003(2) 0.015(2) 0.011(2)
O3 0.029(2) 0.063(3) 0.067(3) -0.014(3) -0.019(2) 0.028(2)
O2 0.048(3) 0.057(3) 0.026(2) -0.007(2) 0.001(2) 0.032(2)
O5 0.022(2) 0.0232(18) 0.0324(18) 0.0006(19) -0.0036(15) 0.0118(17)

loop_
_atom_type_symbol
_atom_type_description
_atom_type_scat_dispersion_real
_atom_type_scat_dispersion_imag
_atom_type_scat_source
C C 0.0033 0.0016 'International Tables Vol C Tables 4.2.6.8 and 6.1.1.4'
H H 0.0000 0.0000 'International Tables Vol C Tables 4.2.6.8 and 6.1.1.4'
O O 0.0106 0.0060 'International Tables Vol C Tables 4.2.6.8 and 6.1.1.4'
Eu Eu -0.1578 3.6682 'International Tables Vol C Tables 4.2.6.8 and 6.1.1.4'

loop_
_geom_angle_atom_site_label_1
_geom_angle_atom_site_label_2
_geom_angle_atom_site_label_3
_geom_angle
_geom_angle_site_symmetry_1
_geom_angle_site_symmetry_3
O2 Eu1 O3 76.10(17) 5_665 1_655
O2 Eu1 O1 83.30(17) 5_665 .
O3 Eu1 O1 156.99(16) 1_655 .
O2 Eu1 O4 80.90(17) 5_665 6_654
O3 Eu1 O4 108.07(18) 1_655 6_654
O1 Eu1 O4 78.16(18) . 6_654
O2 Eu1 O5 78.49(15) 5_665 5_665
O3 Eu1 O5 86.77(16) 1_655 5_665
O1 Eu1 O5 79.10(15) . 5_665
O4 Eu1 O5 150.80(16) 6_654 5_665
O2 Eu1 O5 159.41(15) 5_665 .
O3 Eu1 O5 122.35(15) 1_655 .
O1 Eu1 O5 76.75(15) . .
O4 Eu1 O5 99.72(16) 6_654 .
O5 Eu1 O5 92.61(11) 5_665 .
O2 Eu1 O6 138.05(15) 5_665 .
O3 Eu1 O6 76.17(16) 1_655 .
O1 Eu1 O6 114.60(17) . .
O4 Eu1 O6 137.96(16) 6_654 .
O5 Eu1 O6 69.11(15) 5_665 .
O5 Eu1 O6 50.66(13) . .
O2 Eu1 O7 126.30(16) 5_665 .
O3 Eu1 O7 68.78(16) 1_655 .
O1 Eu1 O7 133.33(14) . .
O4 Eu1 O7 73.32(16) 6_654 .
O5 Eu1 O7 135.85(15) 5_665 .
O5 Eu1 O7 72.69(14) . .
O6 Eu1 O7 69.61(16) . .
O2 Eu1 C11 157.88(16) 5_665 .
O3 Eu1 C11 99.24(16) 1_655 .
O1 Eu1 C11 96.01(16) . .
O4 Eu1 C11 120.72(17) 6_654 .
O5 Eu1 C11 79.68(15) 5_665 .
O5 Eu1 C11 25.67(12) . .
O6 Eu1 C11 24.99(14) . .
O7 Eu1 C11 69.33(17) . .
O2 Eu1 Eu1 140.50(12) 5_665 6_544
O3 Eu1 Eu1 136.40(13) 1_655 6_544
O1 Eu1 Eu1 66.61(10) . 6_544
O4 Eu1 Eu1 68.73(14) 6_654 6_544
O5 Eu1 Eu1 117.60(9) 5_665 6_544
O5 Eu1 Eu1 31.35(8) . 6_544
O6 Eu1 Eu1 79.86(9) . 6_544
O7 Eu1 Eu1 68.91(10) . 6_544
C11 Eu1 Eu1 55.66(10) . 6_544
O2 Eu1 Eu1 61.49(11) 5_665 5_665
O3 Eu1 Eu1 56.72(13) 1_655 5_665
O1 Eu1 Eu1 104.28(10) . 5_665
O4 Eu1 Eu1 141.33(13) 6_654 5_665
O5 Eu1 Eu1 32.82(9) 5_665 5_665
O5 Eu1 Eu1 118.58(8) . 5_665
O6 Eu1 Eu1 77.03(10) . 5_665
O7 Eu1 Eu1 121.10(11) . 5_665
C11 Eu1 Eu1 97.64(11) . 5_665
Eu1 Eu1 Eu1 148.372(2) 6_544 5_665
C11 O6 Eu1 94.5(3) . .
C9 O1 Eu1 134.7(4) . .
O2 C9 O1 122.9(6) . .
O2 C9 C1 119.6(5) . .
O1 C9 C1 117.5(5) . .
O6 C11 O5 120.0(6) . .
O6 C11 C12 120.8(5) . .
O5 C11 C12 119.1(5) . .
O6 C11 Eu1 60.5(3) . .
O5 C11 Eu1 59.5(3) . .
C12 C11 Eu1 175.3(5) . .
C9 C1 C5 114.2(5) . .
C9 C1 C2 114.0(5) . .
C5 C1 C2 109.9(5) . .
C8 C2 C1 109.2(6) . .
C8 C2 C7 107.9(7) . .
C1 C2 C7 113.1(6) . .
C8 C2 C3 109.9(5) . .
C1 C2 C3 102.0(5) . .
C7 C2 C3 114.5(6) . .
C3 C4 C5 108.3(5) . .
C1 C5 C4 103.0(6) . .
C10 C3 C4 116.6(5) . .
C10 C3 C6 108.3(5) . .
C4 C3 C6 108.5(6) . .
C10 C3 C2 110.9(5) . .
C4 C3 C2 101.6(5) . .
C6 C3 C2 110.8(6) . .
O4 C10 O3 122.6(6) . .
O4 C10 C3 118.0(6) . .
O3 C10 C3 119.4(6) . .
C10 O4 Eu1 131.3(4) . 5_565
C10 O3 Eu1 144.5(4) . 1_455
C9 O2 Eu1 148.1(4) . 6_544
C11 O5 Eu1 141.4(3) . 6_544
C11 O5 Eu1 94.9(4) . .
Eu1 O5 Eu1 115.83(13) 6_544 .

loop_
_geom_bond_atom_site_label_1
_geom_bond_atom_site_label_2
_geom_bond_distance
_geom_bond_site_symmetry_2
Eu1 O2 2.315(4) 5_665
Eu1 O3 2.319(4) 1_655
Eu1 O1 2.335(4) .
Eu1 O4 2.330(4) 6_654
Eu1 O5 2.430(4) 5_665
Eu1 O5 2.531(4) .
Eu1 O6 2.557(4) .
Eu1 O7 2.547(4) .
Eu1 C11 2.928(6) .
Eu1 Eu1 4.20411(14) 6_544
Eu1 Eu1 4.20411(15) 5_665
O6 C11 1.241(7) .
O1 C9 1.261(7) .
C9 O2 1.262(7) .
C9 C1 1.503(8) .
C11 O5 1.273(6) .
C11 C12 1.503(8) .
C1 C5 1.529(8) .
C1 C2 1.522(8) .
C2 C8 1.534(11) .
C2 C7 1.530(10) .
C2 C3 1.571(8) .
C4 C3 1.542(10) .
C4 C5 1.547(10) .
C3 C10 1.511(8) .
C3 C6 1.539(9) .
C10 O4 1.223(8) .
C10 O3 1.274(7) .
O4 Eu1 2.330(4) 5_565
O3 Eu1 2.319(4) 1_455
O2 Eu1 2.315(4) 6_544
O5 Eu1 2.430(4) 6_544
